data_1520294
loop_
_publ_author_name
'Rumyantsev, Misha'
'Sitnikov, Nikolay S.'
'Somov, Nikolay V.'

_publ_section_title
;
 Hydrogen-bond-assisted organocatalytic acetalization of secondary
 alcohols: experimental and theoretical studies.
;
_journal_issue 18
_journal_name_full 'The journal of physical chemistry. A'
_journal_page_first 4108
_journal_page_last 4117
_journal_paper_doi 10.1021/acs.jpca.5b02102
_journal_volume 119
_journal_year 2015
_chemical_formula_sum 'C7 H10 Cl N'
_chemical_formula_weight 143.61
_chemical_name_systematic
;
 ?
;
_space_group_IT_number 61
_symmetry_cell_setting orthorhombic
_symmetry_space_group_name_Hall '-P 2ac 2ab'
_symmetry_space_group_name_H-M 'P b c a'
_atom_sites_solution_hydrogens geom
_atom_sites_solution_primary direct
_atom_sites_solution_secondary difmap
_audit_conform_dict_location ftp://ftp.iucr.org/pub/cif_core.dic
_audit_conform_dict_name cif_core.dic
_audit_conform_dict_version 2.4
_audit_creation_date 2012-10-12
_audit_creation_method 'WinGX routine CIF_UPDATE'
_cell_angle_alpha 90
_cell_angle_beta 90
_cell_angle_gamma 90
_cell_formula_units_Z 8
_cell_length_a 7.3965(3)
_cell_length_b 14.3362(4)
_cell_length_c 14.5021(4)
_cell_measurement_reflns_used 7758
_cell_measurement_temperature 293(2)
_cell_measurement_theta_max 33.1574
_cell_measurement_theta_min 3.396
_cell_volume 1537.77(9)
_computing_cell_refinement
;
        CrysAlisPro, Agilent Technologies,
        Version 1.171.36.21 (release 14-08-2012 CrysAlis171 .NET)
        (compiled Sep 14 2012,17:21:16)
;
_computing_data_collection
;
        CrysAlisPro, Agilent Technologies,
        Version 1.171.36.21 (release 14-08-2012 CrysAlis171 .NET)
        (compiled Sep 14 2012,17:21:16)
;
_computing_data_reduction
;
        CrysAlisPro, Agilent Technologies,
        Version 1.171.36.21 (release 14-08-2012 CrysAlis171 .NET)
        (compiled Sep 14 2012,17:21:16)
;
_computing_structure_refinement 'SHELXL-97 (Sheldrick, 1997)'
_computing_structure_solution 'SHELXS-97 (Sheldrick, 1990)'
_diffrn_ambient_temperature 293(2)
_diffrn_detector_area_resol_mean 16.0302
_diffrn_measured_fraction_theta_full 0.986
_diffrn_measured_fraction_theta_max 0.986
_diffrn_measurement_device_type 'Xcalibur, Sapphire3, Gemini'
_diffrn_measurement_method '\w scans'
_diffrn_orient_matrix_UB_11 -0.0576834
_diffrn_orient_matrix_UB_12 -0.0389834
_diffrn_orient_matrix_UB_13 -0.0064921
_diffrn_orient_matrix_UB_21 0.075519
_diffrn_orient_matrix_UB_22 -0.0303092
_diffrn_orient_matrix_UB_23 0.0034034
_diffrn_orient_matrix_UB_31 -0.0130928
_diffrn_orient_matrix_UB_32 -0.0030893
_diffrn_orient_matrix_UB_33 0.048342
_diffrn_radiation_monochromator graphite
_diffrn_radiation_type MoK\a
_diffrn_radiation_wavelength 0.71073
_diffrn_reflns_av_R_equivalents 0.0224
_diffrn_reflns_av_unetI/netI 0.0095
_diffrn_reflns_limit_h_max 9
_diffrn_reflns_limit_h_min -9
_diffrn_reflns_limit_k_max 19
_diffrn_reflns_limit_k_min -19
_diffrn_reflns_limit_l_max 19
_diffrn_reflns_limit_l_min -19
_diffrn_reflns_number 23698
_diffrn_reflns_theta_full 28.28
_diffrn_reflns_theta_max 28.28
_diffrn_reflns_theta_min 3.4
_exptl_absorpt_coefficient_mu 0.408
_exptl_absorpt_correction_T_max 1
_exptl_absorpt_correction_T_min 0.89753
_exptl_absorpt_correction_type multi-scan
_exptl_absorpt_process_details
;
        CrysAlisPro, Agilent Technologies,
        Version 1.171.36.21 (release 14-08-2012 CrysAlis171 .NET)
        (compiled Sep 14 2012,17:21:16)
        Empirical absorption correction using spherical harmonics,
 implemented in SCALE3 ABSPACK scaling algorithm.
;
_exptl_crystal_density_diffrn 1.241
_exptl_crystal_density_method 'not measured'
_exptl_crystal_F_000 608
_exptl_crystal_size_max 0.4761
_exptl_crystal_size_mid 0.3972
_exptl_crystal_size_min 0.3311
_refine_diff_density_max 0.175
_refine_diff_density_min -0.194
_refine_diff_density_rms 0.036
_refine_ls_extinction_method none
_refine_ls_goodness_of_fit_ref 1.034
_refine_ls_hydrogen_treatment mixed
_refine_ls_matrix_type full
_refine_ls_number_parameters 86
_refine_ls_number_reflns 1880
_refine_ls_number_restraints 0
_refine_ls_restrained_S_all 1.034
_refine_ls_R_factor_all 0.0444
_refine_ls_R_factor_gt 0.0401
_refine_ls_shift/su_max 0
_refine_ls_shift/su_mean 0
_refine_ls_structure_factor_coef Fsqd
_refine_ls_weighting_details 'calc w=1/[\s^2^(Fo^2^)+(0.0577P)^2^+0.4732P] where P=(Fo^2^+2Fc^2^)/3'
_refine_ls_weighting_scheme calc
_refine_ls_wR_factor_gt 0.1077
_refine_ls_wR_factor_ref 0.1117
_reflns_number_gt 1721
_reflns_number_total 1880
_reflns_threshold_expression >2sigma(I)
_cod_data_source_file jp5b02102_si_004.cif
_cod_data_source_block global
_cod_database_code 1520294

loop_
_symmetry_equiv_pos_as_xyz
'x, y, z'
'-x+1/2, -y, z+1/2'
'-x, y+1/2, -z+1/2'
'x+1/2, -y+1/2, -z'
'-x, -y, -z'
'x-1/2, y, -z-1/2'
'x, -y-1/2, z-1/2'
'-x-1/2, y-1/2, z'

loop_
_atom_site_label
_atom_site_type_symbol
_atom_site_fract_x
_atom_site_fract_y
_atom_site_fract_z
_atom_site_U_iso_or_equiv
_atom_site_adp_type
_atom_site_occupancy
_atom_site_symmetry_multiplicity
_atom_site_calc_flag
_atom_site_refinement_flags
C1 C 0.39795(19) 0.15792(9) 0.68163(10) 0.0390(3) Uani 1 1 d .
C2 C 0.3944(3) 0.16157(12) 0.57930(12) 0.0568(4) Uani 1 1 d .
H2A H 0.353 0.1028 0.5555 0.085 Uiso 0.5 1 calc PR
H2B H 0.5138 0.1741 0.5566 0.085 Uiso 0.5 1 calc PR
H2C H 0.3139 0.2102 0.5596 0.085 Uiso 0.5 1 calc PR
H2D H 0.4341 0.2219 0.559 0.085 Uiso 0.5 1 calc PR
H2E H 0.2733 0.1507 0.5579 0.085 Uiso 0.5 1 calc PR
H2F H 0.4733 0.1145 0.5549 0.085 Uiso 0.5 1 calc PR
C3 C 0.34014(18) 0.06580(9) 0.81484(10) 0.0371(3) Uani 1 1 d .
C4 C 0.3935(2) 0.13862(11) 0.87042(11) 0.0471(4) Uani 1 1 d .
H4 H 0.3921 0.1321 0.9342 0.057 Uiso 1 1 calc R
C5 C 0.4489(2) 0.22106(11) 0.83103(12) 0.0511(4) Uani 1 1 d .
H5 H 0.4852 0.2703 0.8684 0.061 Uiso 1 1 calc R
C6 C 0.4507(2) 0.23098(10) 0.73718(11) 0.0478(4) Uani 1 1 d .
H6 H 0.4876 0.287 0.7109 0.057 Uiso 1 1 calc R
C7 C 0.2776(2) -0.02591(12) 0.85042(12) 0.0516(4) Uani 1 1 d .
H7A H 0.2479 -0.0659 0.7996 0.077 Uiso 0.5 1 calc PR
H7B H 0.1725 -0.017 0.8883 0.077 Uiso 0.5 1 calc PR
H7C H 0.372 -0.054 0.8864 0.077 Uiso 0.5 1 calc PR
H7D H 0.2804 -0.0254 0.9166 0.077 Uiso 0.5 1 calc PR
H7E H 0.3558 -0.0743 0.8279 0.077 Uiso 0.5 1 calc PR
H7F H 0.1563 -0.0373 0.8298 0.077 Uiso 0.5 1 calc PR
Cl1 Cl 0.74291(6) 0.08574(3) 0.39883(3) 0.05047(16) Uani 1 1 d .
N1 N 0.34557(16) 0.07814(8) 0.72292(8) 0.0359(3) Uani 1 1 d .
H1 H 0.307(3) 0.0302(14) 0.6831(14) 0.054(5) Uiso 1 1 d .

loop_
_atom_site_aniso_label
_atom_site_aniso_U_11
_atom_site_aniso_U_22
_atom_site_aniso_U_33
_atom_site_aniso_U_23
_atom_site_aniso_U_13
_atom_site_aniso_U_12
C1 0.0394(7) 0.0379(7) 0.0398(7) 0.0037(5) 0.0064(6) 0.0053(5)
C2 0.0734(12) 0.0556(10) 0.0413(8) 0.0079(7) 0.0097(8) 0.0077(8)
C3 0.0330(6) 0.0414(7) 0.0371(7) 0.0028(5) 0.0035(5) 0.0033(5)
C4 0.0481(8) 0.0565(9) 0.0367(7) -0.0045(6) -0.0008(6) -0.0004(7)
C5 0.0517(9) 0.0466(8) 0.0551(9) -0.0129(7) -0.0042(7) -0.0039(6)
C6 0.0482(8) 0.0366(7) 0.0586(9) 0.0028(6) 0.0046(7) -0.0029(6)
C7 0.0562(9) 0.0475(8) 0.0511(9) 0.0106(7) 0.0058(7) -0.0019(7)
Cl1 0.0625(3) 0.0427(2) 0.0462(2) -0.00713(14) -0.00203(16) -0.00152(15)
N1 0.0368(6) 0.0348(6) 0.0361(6) -0.0021(4) 0.0021(4) 0.0029(4)

loop_
_atom_type_symbol
_atom_type_description
_atom_type_scat_dispersion_real
_atom_type_scat_dispersion_imag
_atom_type_scat_source
C C 0.0033 0.0016 'International Tables Vol C Tables 4.2.6.8 and 6.1.1.4'
H H 0 0 'International Tables Vol C Tables 4.2.6.8 and 6.1.1.4'
Cl Cl 0.1484 0.1585 'International Tables Vol C Tables 4.2.6.8 and 6.1.1.4'
N N 0.0061 0.0033 'International Tables Vol C Tables 4.2.6.8 and 6.1.1.4'

loop_
_exptl_crystal_face_index_h
_exptl_crystal_face_index_k
_exptl_crystal_face_index_l
_exptl_crystal_face_perp_dist
9 -9 2 0.2058
9 -4 8 0.2002
5 2 18 0.1754
9 7 -7 0.2034
-1 -2 -20 0.1425
2 7 19 0.1776
5 18 -2 0.198
0 16 -13 0.1917
-2 19 -6 0.2167
-5 13 13 0.2255
-7 14 -6 0.2286
-8 11 -9 0.2146
-6 3 16 0.2012
-4 -4 18 0.1801
-7 -12 -8 0.2102
-7 -14 1 0.2071
-3 -13 -15 0.1786
-5 -18 -2 0.2018
-1 -20 4 0.1708
3 -9 -17 0.2018
6 12 -12 0.1852
7 14 0 0.1877
2 -7 19 0.1622
-9 0 -12 0.2092
-10 -1 -3 0.217
9 -2 -11 0.193

loop_
_geom_angle_atom_site_label_1
_geom_angle_atom_site_label_2
_geom_angle_atom_site_label_3
_geom_angle
N1 C1 C6 117.82(13)
N1 C1 C2 117.95(13)
C6 C1 C2 124.23(14)
N1 C3 C4 118.16(13)
N1 C3 C7 118.01(13)
C4 C3 C7 123.83(14)
C5 C4 C3 119.60(14)
C6 C5 C4 120.36(14)
C5 C6 C1 119.98(14)
C3 N1 C1 124.08(12)

loop_
_geom_bond_atom_site_label_1
_geom_bond_atom_site_label_2
_geom_bond_distance
C1 N1 1.3480(17)
C1 C6 1.378(2)
C1 C2 1.485(2)
C3 N1 1.3453(18)
C3 C4 1.377(2)
C3 C7 1.486(2)
C4 C5 1.375(2)
C5 C6 1.369(2)
